data_1534987
loop_
_publ_author_name
'Beck, J.'
'Desgroseilliers, A.'
'Mueller-Buschbaum, H.'
'Schlitt, K.J.'

_publ_section_title
;
 Strukturbeziehungen zwischen Tetraselen(2+)-hexachlorometallaten:
 Synthese und Kristallstruktur von Se4 (Re Cl6) und Phasenumwandlung von
 Se4 (M Cl6) (M = Zr, Hf)
;
_journal_name_full 'Zeitschrift fuer Anorganische und Allgemeine Chemie'
_journal_page_first 1145
_journal_page_last 1151
_journal_volume 628
_journal_year 2002
_chemical_formula_sum 'Cl6 Re Se4'
_chemical_name_systematic 'Se4 (Re Cl6)'
_space_group_IT_number 56
_symmetry_space_group_name_Hall '-P 2ab 2ac'
_symmetry_space_group_name_H-M 'P c c n'
_cell_angle_alpha 90
_cell_angle_beta 90
_cell_angle_gamma 90
_cell_formula_units_Z 4
_cell_length_a 10.915
_cell_length_b 10.572
_cell_length_c 10.15
_cell_volume 1171.243
_citation_journal_id_ASTM ZAACAB
_cod_data_source_file Beck_ZAACAB_2002_499.cif
_cod_data_source_block Cl6Re1Se4
_cod_original_formula_sum 'Cl6 Re1 Se4'
_cod_database_code 1534987

loop_
_symmetry_equiv_pos_as_xyz
x,y,z
-x+1/2,-y+1/2,z
x+1/2,-y,-z+1/2
-x,y+1/2,-z+1/2
-x,-y,-z
x-1/2,y-1/2,-z
-x-1/2,y,z-1/2
x,-y-1/2,z-1/2

loop_
_atom_site_label
_atom_site_type_symbol
_atom_site_fract_x
_atom_site_fract_y
_atom_site_fract_z
_atom_site_occupancy
_atom_site_U_iso_or_equiv
Se2 Se 0.39721 -0.10743 -0.02343 1 0.0
Re1 Re+4 0.5 0.5 0 1 0.0
Cl3 Cl-1 0.5281 0.34575 0.16512 1 0.0
Cl2 Cl-1 0.34178 0.59035 0.12606 1 0.0
Cl1 Cl-1 0.35817 0.36933 -0.10505 1 0.0
Se1 Se 0.39901 0.08922 0.07228 1 0.0
